data_4074325
loop_
_publ_author_name
'Tikhonova, Irina A.'
'Yakovenko, Andrey A.'
'Tugashov, Kirill I.'
'Dolgushin, Fedor M.'
'Novikov, Valentin V.'
'Antipin, Mikhail Yu.'
'Shur, Vladimir B.'

_publ_section_title
;
 Selective Binding of the Keto Form of Acetylacetone by Cyclic Trimeric
 Perfluoro-o-phenylenemercury. Quantitative Shift of the Keto&#x2212;Enol
 Equilibrium in Acetylacetone Toward Its Keto Form Stabilized by the
 Complexation
;
_journal_issue 26
_journal_name_full Organometallics
_journal_page_first 6155
_journal_paper_doi 10.1021/om060556g
_journal_volume 25
_journal_year 2006
_chemical_formula_moiety 'C18 F12 Hg3, 0.5(C5 H8 O2)'
_chemical_formula_sum 'C20.5 H4 F12 Hg3 O'
_chemical_formula_weight 1096.00
_chemical_name_systematic
; 
 ? 
;
_space_group_IT_number 15
_symmetry_cell_setting monoclinic
_symmetry_space_group_name_Hall '-C 2yc'
_symmetry_space_group_name_H-M 'C 1 2/c 1'
_atom_sites_solution_hydrogens geom
_atom_sites_solution_primary direct
_atom_sites_solution_secondary difmap
_audit_creation_method SHELXL-97
_cell_angle_alpha 90.00
_cell_angle_beta 116.7120(10)
_cell_angle_gamma 90.00
_cell_formula_units_Z 8
_cell_length_a 24.5187(13)
_cell_length_b 14.2738(7)
_cell_length_c 13.8951(7)
_cell_measurement_reflns_used 5031
_cell_measurement_temperature 260(2)
_cell_measurement_theta_max 26.1
_cell_measurement_theta_min 2.6
_cell_volume 4344.0(4)
_computing_cell_refinement 'SAINTPlus (Bruker, 1998a)'
_computing_data_collection 'SMART (Bruker, 1998b)'
_computing_data_reduction 'SAINTPlus (Bruker, 1998a)'
_computing_molecular_graphics 'SHELXTL ver. 5.1 (Sheldrick, 1998b)'
_computing_publication_material 'SHELXTL ver. 5.1 (Sheldrick, 1998b)'
_computing_structure_refinement 'SHELXTL ver. 5.1 (Sheldrick, 1998b)'
_computing_structure_solution 'SHELXTL ver. 5.1 (Sheldrick, 1998b)'
_diffrn_ambient_temperature 260(2)
_diffrn_measured_fraction_theta_full 0.994
_diffrn_measured_fraction_theta_max 0.994
_diffrn_measurement_device_type 'Bruker SMART 1000 CCD area detector'
_diffrn_measurement_method 'omega scans'
_diffrn_radiation_monochromator graphite
_diffrn_radiation_source 'normal-focus sealed tube'
_diffrn_radiation_type MoK\a
_diffrn_radiation_wavelength 0.71073
_diffrn_reflns_av_R_equivalents 0.0594
_diffrn_reflns_av_sigmaI/netI 0.0632
_diffrn_reflns_limit_h_max 34
_diffrn_reflns_limit_h_min -34
_diffrn_reflns_limit_k_max 20
_diffrn_reflns_limit_k_min -20
_diffrn_reflns_limit_l_max 19
_diffrn_reflns_limit_l_min -19
_diffrn_reflns_number 22109
_diffrn_reflns_theta_full 30.00
_diffrn_reflns_theta_max 30.00
_diffrn_reflns_theta_min 1.86
_exptl_absorpt_coefficient_mu 21.269
_exptl_absorpt_correction_T_max 0.333
_exptl_absorpt_correction_T_min 0.080
_exptl_absorpt_correction_type multi-scan
_exptl_absorpt_process_details 'SADABS (Sheldrick, 1998a)'
_exptl_crystal_colour colorless
_exptl_crystal_density_diffrn 3.352
_exptl_crystal_density_method 'not measured'
_exptl_crystal_description plate
_exptl_crystal_F_000 3864
_exptl_crystal_size_max 0.30
_exptl_crystal_size_mid 0.25
_exptl_crystal_size_min 0.05
_refine_diff_density_max 2.394
_refine_diff_density_min -1.186
_refine_diff_density_rms 0.275
_refine_ls_extinction_method none
_refine_ls_goodness_of_fit_ref 1.036
_refine_ls_hydrogen_treatment constr
_refine_ls_matrix_type full
_refine_ls_number_parameters 331
_refine_ls_number_reflns 6284
_refine_ls_number_restraints 0
_refine_ls_restrained_S_all 1.036
_refine_ls_R_factor_all 0.0896
_refine_ls_R_factor_gt 0.0486
_refine_ls_shift/su_max 0.001
_refine_ls_shift/su_mean 0.000
_refine_ls_structure_factor_coef Fsqd
_refine_ls_weighting_details 'calc w=1/[\s^2^(Fo^2^)+(0.0304P)^2^+76.5000P] where P=(Fo^2^+2Fc^2^)/3'
_refine_ls_weighting_scheme calc
_refine_ls_wR_factor_gt 0.0920
_refine_ls_wR_factor_ref 0.1018
_reflns_number_gt 3941
_reflns_number_total 6284
_reflns_threshold_expression I>2\s(I)
_cod_data_source_file om060556gsi20060626_073457.cif
_cod_data_source_block hg3oan
_cod_depositor_comments
;
The following automatic conversions were performed:

'_symmetry_cell_setting' value 'Monoclinic' changed to 'monoclinic'
according to /home/saulius/struct/CIF-dictionaries/cif_core.dic
dictionary named 'cif_core.dic' version 2.4.1 from 2010-06-29.

Automatic conversion script
Id: cif_fix_values 1715 2011-07-08 13:25:40Z adriana 

2022-02-21
Z value and formula fixed to values more according to usual
chemical conventions.                 miguel
;
_cod_original_formula_sum 'C41 H8 F24 Hg6 O2'
_cod_original_formula_weight 2192.01
_cod_original_formula_moiety 'C41 H8 F24 Hg6 O2'
_cod_original_formula_units_Z 4
_cod_original_sg_symbol_H-M 'C 2/c'
_cod_database_code 4074325

loop_
_symmetry_equiv_pos_as_xyz
'x, y, z'
'-x, y, -z+1/2'
'x+1/2, y+1/2, z'
'-x+1/2, y+1/2, -z+1/2'
'-x, -y, -z'
'x, -y, z-1/2'
'-x+1/2, -y+1/2, -z'
'x+1/2, -y+1/2, z-1/2'

loop_
_atom_site_label
_atom_site_type_symbol
_atom_site_fract_x
_atom_site_fract_y
_atom_site_fract_z
_atom_site_U_iso_or_equiv
_atom_site_adp_type
_atom_site_occupancy
_atom_site_symmetry_multiplicity
_atom_site_calc_flag
_atom_site_refinement_flags
Hg1 Hg 0.433653(18) 0.35578(3) 0.40131(4) 0.04051(12) Uani 1 1 d .
Hg2 Hg 0.402694(18) 0.10877(3) 0.40160(4) 0.04058(12) Uani 1 1 d .
Hg3 Hg 0.291675(18) 0.27781(3) 0.39062(4) 0.03945(11) Uani 1 1 d .
F3 F 0.5136(3) 0.0027(4) 0.3900(6) 0.0607(19) Uani 1 1 d .
F4 F 0.6082(3) 0.0603(5) 0.3626(7) 0.067(2) Uani 1 1 d .
F5 F 0.6298(3) 0.2475(6) 0.3567(7) 0.074(2) Uani 1 1 d .
F6 F 0.5524(3) 0.3739(5) 0.3723(6) 0.0603(19) Uani 1 1 d .
F9 F 0.1759(3) 0.1623(5) 0.3685(6) 0.064(2) Uani 1 1 d .
F10 F 0.1508(3) -0.0193(5) 0.3567(6) 0.0616(19) Uani 1 1 d .
F11 F 0.2365(3) -0.1479(4) 0.3697(7) 0.065(2) Uani 1 1 d .
F12 F 0.3448(3) -0.0907(4) 0.3879(7) 0.0620(19) Uani 1 1 d .
F15 F 0.4306(3) 0.5780(5) 0.4016(6) 0.063(2) Uani 1 1 d .
F16 F 0.3446(3) 0.7021(4) 0.3827(7) 0.066(2) Uani 1 1 d .
F17 F 0.2359(3) 0.6410(5) 0.3682(7) 0.065(2) Uani 1 1 d .
F18 F 0.2128(3) 0.4587(4) 0.3665(6) 0.0531(17) Uani 1 1 d .
C1 C 0.4948(5) 0.2574(8) 0.3961(9) 0.045(3) Uani 1 1 d .
C2 C 0.4811(5) 0.1585(8) 0.3990(9) 0.045(3) Uani 1 1 d .
C3 C 0.5218(5) 0.0971(7) 0.3905(9) 0.044(3) Uani 1 1 d .
C4 C 0.5717(5) 0.1240(8) 0.3758(10) 0.049(3) Uani 1 1 d .
C5 C 0.5822(5) 0.2178(9) 0.3718(9) 0.048(3) Uani 1 1 d .
C6 C 0.5433(5) 0.2781(7) 0.3845(9) 0.044(3) Uani 1 1 d .
C7 C 0.3207(4) 0.0666(8) 0.3949(9) 0.040(2) Uani 1 1 d .
C8 C 0.2759(5) 0.1351(7) 0.3902(9) 0.041(2) Uani 1 1 d .
C9 C 0.2219(5) 0.1028(8) 0.3785(9) 0.045(3) Uani 1 1 d .
C10 C 0.2054(5) 0.0083(9) 0.3704(9) 0.048(3) Uani 1 1 d .
C11 C 0.2490(6) -0.0553(7) 0.3767(11) 0.050(3) Uani 1 1 d .
C12 C 0.3026(5) -0.0246(9) 0.3887(8) 0.043(3) Uani 1 1 d .
C13 C 0.3102(5) 0.4197(7) 0.3921(9) 0.041(2) Uani 1 1 d .
C14 C 0.3697(4) 0.4483(6) 0.3999(8) 0.033(2) Uani 1 1 d .
C15 C 0.3771(5) 0.5436(7) 0.3964(9) 0.042(3) Uani 1 1 d .
C16 C 0.3341(5) 0.6099(7) 0.3889(10) 0.048(3) Uani 1 1 d .
C17 C 0.2780(5) 0.5804(8) 0.3783(11) 0.051(3) Uani 1 1 d .
C18 C 0.2695(5) 0.4906(8) 0.3797(8) 0.041(2) Uani 1 1 d .
O1 O 0.4267(4) 0.2480(7) 0.5799(8) 0.072(3) Uani 1 1 d .
C19 C 0.4471(6) 0.2391(10) 0.6754(11) 0.063(3) Uani 1 1 d .
C20 C 0.4206(9) 0.1751(13) 0.7321(17) 0.118(8) Uani 1 1 d .
H20A H 0.3768 0.1770 0.6946 0.178 Uiso 1 1 calc R
H20B H 0.4340 0.1961 0.8049 0.178 Uiso 1 1 calc R
H20C H 0.4343 0.1121 0.7326 0.178 Uiso 1 1 calc R
C21 C 0.5000 0.304(2) 0.7500 0.112(9) Uani 1 2 d S
H21A H 0.4868 0.3432 0.7916 0.135 Uiso 1 1 d R

loop_
_atom_site_aniso_label
_atom_site_aniso_U_11
_atom_site_aniso_U_22
_atom_site_aniso_U_33
_atom_site_aniso_U_23
_atom_site_aniso_U_13
_atom_site_aniso_U_12
Hg1 0.0361(2) 0.0406(2) 0.0453(3) -0.00119(19) 0.01867(19) -0.00006(16)
Hg2 0.0365(2) 0.0411(2) 0.0434(3) 0.00024(19) 0.01732(19) -0.00092(16)
Hg3 0.0396(2) 0.0365(2) 0.0424(3) -0.00041(18) 0.01863(19) -0.00200(16)
F3 0.080(5) 0.045(4) 0.070(5) 0.005(3) 0.045(4) 0.020(3)
F4 0.061(4) 0.073(5) 0.079(6) 0.010(4) 0.043(4) 0.019(4)
F5 0.038(4) 0.099(6) 0.099(7) 0.006(5) 0.045(4) -0.001(4)
F6 0.062(4) 0.057(4) 0.077(5) -0.002(4) 0.044(4) -0.010(3)
F9 0.045(4) 0.073(5) 0.081(6) 0.002(4) 0.034(4) 0.002(3)
F10 0.046(4) 0.077(5) 0.063(5) -0.004(4) 0.026(4) -0.023(3)
F11 0.083(5) 0.041(4) 0.082(6) -0.001(4) 0.046(5) -0.020(3)
F12 0.057(4) 0.040(3) 0.085(6) 0.000(4) 0.029(4) 0.001(3)
F15 0.064(4) 0.047(4) 0.084(6) -0.001(4) 0.037(4) -0.010(3)
F16 0.075(5) 0.034(3) 0.088(6) 0.002(3) 0.036(4) -0.003(3)
F17 0.070(5) 0.051(4) 0.083(6) 0.001(4) 0.042(4) 0.017(3)
F18 0.047(4) 0.045(3) 0.076(5) -0.001(3) 0.036(4) 0.001(3)
C1 0.038(6) 0.057(7) 0.044(7) 0.008(5) 0.021(5) 0.016(5)
C2 0.034(5) 0.067(7) 0.024(6) -0.004(5) 0.005(5) 0.008(5)
C3 0.037(6) 0.038(6) 0.047(7) 0.012(5) 0.011(5) 0.007(4)
C4 0.044(6) 0.058(7) 0.043(7) 0.003(6) 0.018(6) 0.023(5)
C5 0.032(5) 0.074(8) 0.038(7) 0.000(6) 0.017(5) -0.005(5)
C6 0.045(6) 0.047(6) 0.042(7) -0.021(5) 0.022(5) -0.007(5)
C7 0.025(5) 0.059(6) 0.032(6) -0.004(5) 0.011(4) -0.010(4)
C8 0.041(6) 0.045(6) 0.039(6) -0.005(5) 0.021(5) -0.009(4)
C9 0.042(6) 0.047(6) 0.036(6) -0.009(5) 0.009(5) -0.002(5)
C10 0.041(6) 0.068(8) 0.033(6) -0.009(6) 0.016(5) -0.023(6)
C11 0.059(7) 0.030(5) 0.060(9) -0.007(5) 0.025(7) -0.006(5)
C12 0.040(6) 0.069(7) 0.014(5) 0.003(5) 0.007(4) 0.004(5)
C13 0.064(7) 0.032(5) 0.030(6) -0.001(4) 0.024(6) -0.011(5)
C14 0.038(5) 0.034(5) 0.027(5) -0.001(4) 0.014(4) -0.002(4)
C15 0.038(5) 0.049(6) 0.042(7) -0.007(5) 0.021(5) -0.014(5)
C16 0.061(7) 0.031(5) 0.053(8) 0.000(5) 0.027(6) 0.007(5)
C17 0.056(7) 0.044(6) 0.065(9) 0.001(6) 0.037(7) 0.020(5)
C18 0.044(6) 0.050(6) 0.026(6) 0.015(5) 0.013(5) -0.001(5)
O1 0.066(6) 0.086(7) 0.056(6) 0.005(5) 0.020(5) 0.012(5)
C19 0.067(9) 0.079(9) 0.041(8) -0.010(7) 0.023(7) 0.005(7)
C20 0.117(15) 0.108(14) 0.16(2) 0.066(14) 0.092(16) 0.033(12)
C21 0.080(17) 0.18(3) 0.073(18) 0.000 0.027(15) 0.000

loop_
_atom_type_symbol
_atom_type_description
_atom_type_scat_dispersion_real
_atom_type_scat_dispersion_imag
_atom_type_scat_source
C C 0.0033 0.0016 'International Tables Vol C Tables 4.2.6.8 and 6.1.1.4'
H H 0.0000 0.0000 'International Tables Vol C Tables 4.2.6.8 and 6.1.1.4'
O O 0.0106 0.0060 'International Tables Vol C Tables 4.2.6.8 and 6.1.1.4'
F F 0.0171 0.0103 'International Tables Vol C Tables 4.2.6.8 and 6.1.1.4'
Hg Hg -2.3894 9.2266 'International Tables Vol C Tables 4.2.6.8 and 6.1.1.4'

loop_
_geom_angle_atom_site_label_1
_geom_angle_atom_site_label_2
_geom_angle_atom_site_label_3
_geom_angle
_geom_angle_site_symmetry_1
C14 Hg1 C1 176.8(4) .
C7 Hg2 C2 175.5(4) .
C13 Hg3 C8 178.3(4) .
C6 C1 C2 117.2(9) .
C6 C1 Hg1 124.3(9) .
C2 C1 Hg1 118.3(7) .
C3 C2 C1 115.5(10) .
C3 C2 Hg2 120.1(9) .
C1 C2 Hg2 124.2(7) .
F3 C3 C2 121.3(10) .
F3 C3 C4 114.4(9) .
C2 C3 C4 124.2(10) .
F4 C4 C5 120.4(11) .
F4 C4 C3 121.4(11) .
C5 C4 C3 118.2(10) .
F5 C5 C6 122.1(11) .
F5 C5 C4 120.5(10) .
C6 C5 C4 117.4(10) .
C1 C6 C5 127.4(11) .
C1 C6 F6 116.0(9) .
C5 C6 F6 116.2(10) .
C12 C7 C8 115.1(9) .
C12 C7 Hg2 124.2(8) .
C8 C7 Hg2 120.6(8) .
C9 C8 C7 117.4(10) .
C9 C8 Hg3 120.7(8) .
C7 C8 Hg3 121.8(7) .
C8 C9 F9 121.6(10) .
C8 C9 C10 125.2(11) .
F9 C9 C10 113.2(9) .
F10 C10 C11 121.4(10) .
F10 C10 C9 122.4(11) .
C11 C10 C9 116.2(10) .
C12 C11 F11 120.9(11) .
C12 C11 C10 119.3(10) .
F11 C11 C10 119.8(10) .
C11 C12 C7 126.8(11) .
C11 C12 F12 118.0(10) .
C7 C12 F12 115.0(9) .
C18 C13 C14 116.3(9) .
C18 C13 Hg3 125.0(8) .
C14 C13 Hg3 118.5(7) .
C15 C14 C13 114.5(9) .
C15 C14 Hg1 121.7(7) .
C13 C14 Hg1 123.5(7) .
F15 C15 C14 119.4(9) .
F15 C15 C16 115.9(9) .
C14 C15 C16 124.8(10) .
F16 C16 C15 120.7(10) .
F16 C16 C17 119.9(9) .
C15 C16 C17 119.2(9) .
C18 C17 F17 122.0(11) .
C18 C17 C16 117.3(10) .
F17 C17 C16 120.8(10) .
C17 C18 C13 127.9(11) .
C17 C18 F18 118.5(10) .
C13 C18 F18 113.6(9) .
O1 C19 C21 119.0(14) .
O1 C19 C20 125.0(15) .
C21 C19 C20 115.7(14) .
C19 C20 H20A 109.5 .
C19 C20 H20B 109.5 .
H20A C20 H20B 109.5 .
C19 C20 H20C 109.5 .
H20A C20 H20C 109.5 .
H20B C20 H20C 109.5 .
C19 C21 C19 107(2) 2_656
C19 C21 H21A 110.7 2_656
C19 C21 H21A 110.2 .

loop_
_geom_bond_atom_site_label_1
_geom_bond_atom_site_label_2
_geom_bond_distance
_geom_bond_site_symmetry_2
Hg1 C14 2.044(9) .
Hg1 C1 2.079(10) .
Hg2 C7 2.061(9) .
Hg2 C2 2.064(11) .
Hg3 C13 2.073(9) .
Hg3 C8 2.073(10) .
F3 C3 1.362(12) .
F4 C4 1.346(12) .
F5 C5 1.344(12) .
F6 C6 1.408(12) .
F9 C9 1.369(12) .
F10 C10 1.324(11) .
F11 C11 1.350(11) .
F12 C12 1.403(12) .
F15 C15 1.373(11) .
F16 C16 1.352(12) .
F17 C17 1.306(12) .
F18 C18 1.394(12) .
C1 C6 1.303(15) .
C1 C2 1.457(16) .
C2 C3 1.373(14) .
C3 C4 1.381(15) .
C4 C5 1.370(16) .
C5 C6 1.354(15) .
C7 C12 1.365(15) .
C7 C8 1.448(15) .
C8 C9 1.341(14) .
C9 C10 1.399(15) .
C10 C11 1.376(16) .
C11 C12 1.324(15) .
C13 C18 1.376(15) .
C13 C14 1.472(14) .
C14 C15 1.376(13) .
C15 C16 1.384(15) .
C16 C17 1.382(16) .
C17 C18 1.300(15) .
O1 C19 1.197(15) .
C19 C21 1.55(2) .
C19 C20 1.53(2) .
C20 H20A 0.9600 .
C20 H20B 0.9600 .
C20 H20C 0.9600 .
C21 C19 1.55(2) 2_656
C21 H21A 0.9601 .
